data_4124559
loop_
_publ_author_name
'Esteruelas, Miguel A.'
'Oliv\'an, Montserrat'
'V\'elez, Andrea'

_publ_section_title
;
 Conclusive Evidence on the Mechanism of the Rhodium-Mediated Decyanative
 Borylation.
;
_journal_issue 38
_journal_name_full 'Journal of the American Chemical Society'
_journal_page_first 12321
_journal_page_last 12329
_journal_paper_doi 10.1021/jacs.5b07357
_journal_volume 137
_journal_year 2015
_chemical_formula_sum 'C34 H44 F3 O P2 Rh'
_chemical_formula_weight 690.54
_chemical_name_systematic
; 
 ? 
;
_space_group_IT_number 31
_symmetry_cell_setting orthorhombic
_symmetry_space_group_name_Hall 'P 2ac -2'
_symmetry_space_group_name_H-M 'P m n 21'
_atom_sites_solution_hydrogens geom
_atom_sites_solution_primary direct
_atom_sites_solution_secondary difmap
_audit_creation_method SHELXL-97
_cell_angle_alpha 90.00
_cell_angle_beta 90.00
_cell_angle_gamma 90.00
_cell_formula_units_Z 2
_cell_length_a 15.142(3)
_cell_length_b 7.5379(15)
_cell_length_c 14.685(3)
_cell_measurement_reflns_used 5915
_cell_measurement_temperature 100(2)
_cell_measurement_theta_max 27
_cell_measurement_theta_min 2
_cell_volume 1676.1(6)
_computing_cell_refinement 'SAINT+ v. 7.56a (Bruker AXS, 2008)'
_computing_data_collection 'apex2 v. 7.0 (Bruker AXS, 2009)'
_computing_data_reduction 'SAINT+ v. 7.56a (Bruker AXS, 2008)'
_computing_molecular_graphics 'XP, SHELXTL v. 6.14 (Bruker, 2000)'
_computing_publication_material 'XCIF, SHELXTL v. 6.14 (Bruker, 2000)'
_computing_structure_refinement 'SHELXL-97 (Sheldrick, 1997)'
_computing_structure_solution 'SHELXS-97 (Sheldrick, 1990)'
_diffrn_ambient_temperature 100(2)
_diffrn_detector_area_resol_mean 8.33
_diffrn_measured_fraction_theta_full 1.000
_diffrn_measured_fraction_theta_max 0.956
_diffrn_measurement_device_type 'Bruker APEX DUO system'
_diffrn_measurement_method '\w rotations with narrow frames'
_diffrn_radiation_monochromator graphite
_diffrn_radiation_source 'fine-focus sealed tube'
_diffrn_radiation_type MoK\a
_diffrn_radiation_wavelength 0.71073
_diffrn_reflns_av_R_equivalents 0.0418
_diffrn_reflns_av_sigmaI/netI 0.0456
_diffrn_reflns_limit_h_max 20
_diffrn_reflns_limit_h_min -20
_diffrn_reflns_limit_k_max 10
_diffrn_reflns_limit_k_min -10
_diffrn_reflns_limit_l_max 17
_diffrn_reflns_limit_l_min -20
_diffrn_reflns_number 16918
_diffrn_reflns_theta_full 27.50
_diffrn_reflns_theta_max 29.59
_diffrn_reflns_theta_min 1.93
_diffrn_standards_decay_% 'no decay'
_exptl_absorpt_coefficient_mu 0.646
_exptl_absorpt_correction_T_max 0.921
_exptl_absorpt_correction_T_min 0.764
_exptl_absorpt_correction_type multi-scan
_exptl_absorpt_process_details
;
Absorption correction performed with SADABS program. This is based on the
method of Blessing: Blessing, R. H., Acta Crystallogr., Sect. A 1995, 51, 33.

SADABS: Area-Detector Absorption Correction. Bruker-AXS 
within SAINT+ package, v. 6.1 (2000).
;
_exptl_crystal_colour red
_exptl_crystal_density_diffrn 1.368
_exptl_crystal_density_method 'not measured'
_exptl_crystal_description prism
_exptl_crystal_F_000 716
_exptl_crystal_size_max 0.23
_exptl_crystal_size_mid 0.16
_exptl_crystal_size_min 0.12
_refine_diff_density_max 1.000
_refine_diff_density_min -0.555
_refine_diff_density_rms 0.088
_refine_ls_abs_structure_details 'Flack H D (1983), Acta Cryst. A39, 876-881'
_refine_ls_abs_structure_Flack 0.05(4)
_refine_ls_extinction_method none
_refine_ls_goodness_of_fit_ref 1.008
_refine_ls_hydrogen_treatment constr
_refine_ls_matrix_type full
_refine_ls_number_parameters 208
_refine_ls_number_reflns 3935
_refine_ls_number_restraints 1
_refine_ls_restrained_S_all 1.008
_refine_ls_R_factor_all 0.0485
_refine_ls_R_factor_gt 0.0412
_refine_ls_shift/su_max 0.004
_refine_ls_shift/su_mean 0.000
_refine_ls_structure_factor_coef Fsqd
_refine_ls_weighting_details 'calc w=1/[\s^2^(Fo^2^)+(0.0663P)^2^+0.0000P] where P=(Fo^2^+2Fc^2^)/3'
_refine_ls_weighting_scheme calc
_refine_ls_wR_factor_gt 0.1012
_refine_ls_wR_factor_ref 0.1047
_reflns_number_gt 3436
_reflns_number_total 3935
_reflns_threshold_expression >2sigma(I)
_cod_data_source_file ja5b07357_si_001.cif
_cod_data_source_block enriquen76a
_cod_original_cell_volume 1676.2(6)
_cod_original_sg_symbol_H-M Pmn2(1)
_cod_database_code 4124559

loop_
_symmetry_equiv_pos_as_xyz
'x, y, z'
'-x+1/2, -y, z+1/2'
'x+1/2, -y, z+1/2'
'-x, y, z'

loop_
_atom_site_label
_atom_site_type_symbol
_atom_site_fract_x
_atom_site_fract_y
_atom_site_fract_z
_atom_site_U_iso_or_equiv
_atom_site_adp_type
_atom_site_occupancy
_atom_site_symmetry_multiplicity
_atom_site_calc_flag
_atom_site_refinement_flags
Rh1 Rh 1.0000 -0.04289(4) 0.47726(3) 0.02368(11) Uani 1 2 d S
P1 P 0.85327(6) -0.05253(11) 0.49781(6) 0.0246(3) Uani 1 1 d .
O1 O 1.0000 -0.1729(5) 0.6130(3) 0.0283(8) Uani 1 2 d S
C1 C 1.0000 0.0790(7) 0.3576(4) 0.0301(11) Uani 1 2 d S
C2 C 1.0000 0.2653(8) 0.3493(5) 0.0383(14) Uani 1 2 d S
H2 H 1.0000 0.3353 0.4031 0.046 Uiso 1 2 calc SR
C3 C 1.0000 0.3508(10) 0.2649(5) 0.0490(17) Uani 1 2 d S
H3 H 1.0000 0.4768 0.2622 0.059 Uiso 1 2 calc SR
C4 C 1.0000 0.2541(11) 0.1863(5) 0.0483(17) Uani 1 2 d S
C5 C 1.0000 0.0696(11) 0.1890(5) 0.0484(17) Uani 1 2 d S
H5 H 1.0000 0.0023 0.1343 0.058 Uiso 1 2 calc SR
C6 C 1.0000 -0.0157(9) 0.2744(5) 0.0410(14) Uani 1 2 d S
H6 H 1.0000 -0.1416 0.2762 0.049 Uiso 1 2 calc SR
C7 C 1.0000 0.3466(17) 0.0957(7) 0.087(4) Uani 1 2 d S
F1 F 0.9265(3) 0.3789(9) 0.0606(4) 0.0511(14) Uiso 0.50 1 d P
F2 F 1.0474(6) 0.2563(14) 0.0309(8) 0.108(3) Uiso 0.50 1 d P
F3 F 1.0583(7) 0.4831(15) 0.0922(8) 0.099(3) Uiso 0.50 1 d P
C8 C 0.7795(3) -0.1844(7) 0.4229(3) 0.0460(11) Uani 1 1 d .
H8 H 0.7224 -0.2076 0.4550 0.055 Uiso 1 1 calc R
C9 C 0.7618(4) -0.0835(10) 0.3343(4) 0.074(2) Uani 1 1 d .
H9A H 0.7219 -0.1531 0.2957 0.111 Uiso 1 1 calc R
H9B H 0.8176 -0.0639 0.3021 0.111 Uiso 1 1 calc R
H9C H 0.7345 0.0311 0.3483 0.111 Uiso 1 1 calc R
C10 C 0.8270(4) -0.3605(7) 0.4050(5) 0.0702(18) Uani 1 1 d .
H10A H 0.8870 -0.3369 0.3834 0.105 Uiso 1 1 calc R
H10B H 0.7946 -0.4278 0.3587 0.105 Uiso 1 1 calc R
H10C H 0.8296 -0.4295 0.4615 0.105 Uiso 1 1 calc R
C11 C 0.7974(3) 0.1629(5) 0.5182(3) 0.0398(10) Uani 1 1 d .
H11 H 0.8001 0.2305 0.4596 0.048 Uiso 1 1 calc R
C12 C 0.6995(3) 0.1562(7) 0.5465(4) 0.0612(15) Uani 1 1 d .
H12A H 0.6744 0.2760 0.5440 0.092 Uiso 1 1 calc R
H12B H 0.6948 0.1100 0.6087 0.092 Uiso 1 1 calc R
H12C H 0.6670 0.0785 0.5048 0.092 Uiso 1 1 calc R
C13 C 0.8516(4) 0.2683(6) 0.5881(4) 0.0550(14) Uani 1 1 d .
H13A H 0.8549 0.2014 0.6452 0.082 Uiso 1 1 calc R
H13B H 0.8231 0.3830 0.5992 0.082 Uiso 1 1 calc R
H13C H 0.9113 0.2878 0.5644 0.082 Uiso 1 1 calc R
C14 C 0.8435(2) -0.1754(5) 0.6052(3) 0.0256(7) Uani 1 1 d .
C15 C 0.7633(3) -0.2284(6) 0.6414(3) 0.0382(9) Uani 1 1 d .
H15 H 0.7106 -0.2006 0.6094 0.046 Uiso 1 1 calc R
C16 C 0.7575(3) -0.3213(7) 0.7231(4) 0.0465(12) Uani 1 1 d .
H16 H 0.7018 -0.3556 0.7472 0.056 Uiso 1 1 calc R
C17 C 0.8351(3) -0.3622(6) 0.7681(3) 0.0419(10) Uani 1 1 d .
H17 H 0.8318 -0.4228 0.8247 0.050 Uiso 1 1 calc R
C18 C 0.9176(2) -0.3181(6) 0.7339(3) 0.0320(9) Uani 1 1 d .
C19 C 0.9198(2) -0.2235(5) 0.6530(3) 0.0259(7) Uani 1 1 d .
C20 C 1.0000 -0.3764(10) 0.7873(4) 0.0397(14) Uani 1 2 d S
C21 C 1.0000 -0.2818(14) 0.8788(5) 0.068(2) Uani 1 2 d S
H21A H 1.0578 -0.2963 0.9079 0.102 Uiso 0.50 1 calc PR
H21B H 0.9541 -0.3330 0.9179 0.102 Uiso 0.50 1 calc PR
H21C H 0.9881 -0.1553 0.8696 0.102 Uiso 0.50 1 calc PR
C22 C 1.0000 -0.5779(14) 0.7993(7) 0.074(3) Uani 1 2 d S
H22A H 1.0151 -0.6347 0.7413 0.111 Uiso 0.50 1 calc PR
H22B H 0.9413 -0.6171 0.8188 0.111 Uiso 0.50 1 calc PR
H22C H 1.0437 -0.6110 0.8455 0.111 Uiso 0.50 1 calc PR

loop_
_atom_site_aniso_label
_atom_site_aniso_U_11
_atom_site_aniso_U_22
_atom_site_aniso_U_33
_atom_site_aniso_U_23
_atom_site_aniso_U_13
_atom_site_aniso_U_12
Rh1 0.02536(17) 0.02700(17) 0.01867(19) 0.0033(2) 0.000 0.000
P1 0.0248(4) 0.0268(4) 0.0223(7) 0.0018(3) -0.0034(3) 0.0016(3)
O1 0.0225(17) 0.040(2) 0.0220(18) 0.0109(15) 0.000 0.000
C1 0.031(3) 0.038(3) 0.021(3) 0.006(2) 0.000 0.000
C2 0.039(3) 0.038(3) 0.038(4) 0.010(3) 0.000 0.000
C3 0.039(3) 0.051(4) 0.056(5) 0.030(4) 0.000 0.000
C4 0.030(3) 0.081(5) 0.034(3) 0.032(3) 0.000 0.000
C5 0.041(3) 0.081(5) 0.023(3) 0.013(3) 0.000 0.000
C6 0.052(4) 0.046(3) 0.025(3) 0.004(3) 0.000 0.000
C7 0.026(3) 0.156(11) 0.079(7) 0.073(7) 0.000 0.000
C8 0.040(2) 0.064(3) 0.034(2) -0.006(2) -0.0125(19) -0.013(2)
C9 0.062(4) 0.122(6) 0.039(3) 0.011(3) -0.024(3) -0.013(3)
C10 0.079(4) 0.055(3) 0.076(4) -0.036(3) -0.004(3) -0.020(3)
C11 0.046(2) 0.0306(19) 0.043(2) 0.0099(17) -0.0007(19) 0.0139(17)
C12 0.050(3) 0.056(3) 0.078(4) 0.007(3) 0.009(3) 0.026(2)
C13 0.068(3) 0.038(2) 0.060(4) -0.012(2) 0.013(3) 0.003(2)
C14 0.0276(17) 0.0269(17) 0.0222(17) 0.0032(14) -0.0002(14) 0.0006(13)
C15 0.0242(19) 0.050(2) 0.040(2) 0.0127(19) 0.0005(16) -0.0005(17)
C16 0.0247(19) 0.064(3) 0.050(3) 0.024(2) 0.0071(18) -0.0013(18)
C17 0.032(2) 0.058(3) 0.035(2) 0.024(2) 0.0044(17) 0.0012(19)
C18 0.0237(18) 0.045(2) 0.0272(19) 0.0095(17) 0.0042(14) 0.0011(15)
C19 0.0218(17) 0.0320(18) 0.0237(18) 0.0027(15) 0.0004(13) 0.0009(13)
C20 0.028(3) 0.062(4) 0.029(3) 0.015(3) 0.000 0.000
C21 0.051(4) 0.127(8) 0.026(3) -0.003(4) 0.000 0.000
C22 0.034(4) 0.109(7) 0.080(7) 0.067(6) 0.000 0.000

loop_
_atom_type_symbol
_atom_type_description
_atom_type_scat_dispersion_real
_atom_type_scat_dispersion_imag
_atom_type_scat_source
C C 0.0033 0.0016 'International Tables Vol C Tables 4.2.6.8 and 6.1.1.4'
H H 0.0000 0.0000 'International Tables Vol C Tables 4.2.6.8 and 6.1.1.4'
O O 0.0106 0.0060 'International Tables Vol C Tables 4.2.6.8 and 6.1.1.4'
F F 0.0171 0.0103 'International Tables Vol C Tables 4.2.6.8 and 6.1.1.4'
P P 0.1023 0.0942 'International Tables Vol C Tables 4.2.6.8 and 6.1.1.4'
Rh Rh -1.1178 0.9187 'International Tables Vol C Tables 4.2.6.8 and 6.1.1.4'

loop_
_geom_angle_atom_site_label_1
_geom_angle_atom_site_label_2
_geom_angle_atom_site_label_3
_geom_angle
_geom_angle_site_symmetry_1
_geom_angle_site_symmetry_3
C1 Rh1 O1 178.6(2) . .
C1 Rh1 P1 97.71(2) . 4_755
O1 Rh1 P1 82.24(2) . 4_755
C1 Rh1 P1 97.71(2) . .
O1 Rh1 P1 82.24(2) . .
P1 Rh1 P1 164.09(5) 4_755 .
C14 P1 C11 105.45(19) . .
C14 P1 C8 101.0(2) . .
C11 P1 C8 106.8(2) . .
C14 P1 Rh1 102.23(12) . .
C11 P1 Rh1 116.44(15) . .
C8 P1 Rh1 122.24(17) . .
C19 O1 C19 120.0(4) 4_755 .
C19 O1 Rh1 119.76(19) 4_755 .
C19 O1 Rh1 119.76(19) . .
C2 C1 C6 115.3(6) . .
C2 C1 Rh1 122.6(5) . .
C6 C1 Rh1 122.1(4) . .
C3 C2 C1 122.5(7) . .
C3 C2 H2 118.8 . .
C1 C2 H2 118.8 . .
C4 C3 C2 120.2(7) . .
C4 C3 H3 119.9 . .
C2 C3 H3 119.9 . .
C3 C4 C5 120.6(6) . .
C3 C4 C7 120.1(8) . .
C5 C4 C7 119.3(8) . .
C4 C5 C6 118.8(7) . .
C4 C5 H5 120.6 . .
C6 C5 H5 120.6 . .
C5 C6 C1 122.6(6) . .
C5 C6 H6 118.7 . .
C1 C6 H6 118.7 . .
F1 C7 F1 125.8(9) . 4_755
F1 C7 F3 114.6(9) . .
F1 C7 F3 42.0(5) 4_755 .
F1 C7 F3 42.0(5) . 4_755
F1 C7 F3 114.6(9) 4_755 4_755
F3 C7 F3 81.2(12) . 4_755
F1 C7 F2 49.1(5) . 4_755
F1 C7 F2 106.1(11) 4_755 4_755
F3 C7 F2 133.6(10) . 4_755
F3 C7 F2 90.5(7) 4_755 4_755
F1 C7 F2 106.1(11) . .
F1 C7 F2 49.1(5) 4_755 .
F3 C7 F2 90.5(7) . .
F3 C7 F2 133.6(10) 4_755 .
F2 C7 F2 63.1(11) 4_755 .
F1 C7 C4 117.1(4) . .
F1 C7 C4 117.1(4) 4_755 .
F3 C7 C4 112.7(9) . .
F3 C7 C4 112.7(9) 4_755 .
F2 C7 C4 112.6(9) 4_755 .
F2 C7 C4 112.6(9) . .
F3 F1 F2 144.3(11) 4_755 4_755
F3 F1 C7 75.0(10) 4_755 .
F2 F1 C7 71.3(8) 4_755 .
F1 F2 C7 59.6(7) 4_755 .
F1 F2 F2 111.1(6) 4_755 4_755
C7 F2 F2 58.5(5) . 4_755
F1 F3 C7 62.9(9) 4_755 .
F1 F3 F3 104.2(7) 4_755 4_755
C7 F3 F3 49.4(6) . 4_755
C9 C8 C10 111.5(5) . .
C9 C8 P1 110.1(4) . .
C10 C8 P1 106.5(3) . .
C9 C8 H8 109.6 . .
C10 C8 H8 109.6 . .
P1 C8 H8 109.6 . .
C8 C9 H9A 109.5 . .
C8 C9 H9B 109.5 . .
H9A C9 H9B 109.5 . .
C8 C9 H9C 109.5 . .
H9A C9 H9C 109.5 . .
H9B C9 H9C 109.5 . .
C8 C10 H10A 109.5 . .
C8 C10 H10B 109.5 . .
H10A C10 H10B 109.5 . .
C8 C10 H10C 109.5 . .
H10A C10 H10C 109.5 . .
H10B C10 H10C 109.5 . .
C13 C11 C12 110.5(4) . .
C13 C11 P1 108.5(3) . .
C12 C11 P1 117.0(3) . .
C13 C11 H11 106.8 . .
C12 C11 H11 106.8 . .
P1 C11 H11 106.8 . .
C11 C12 H12A 109.5 . .
C11 C12 H12B 109.5 . .
H12A C12 H12B 109.5 . .
C11 C12 H12C 109.5 . .
H12A C12 H12C 109.5 . .
H12B C12 H12C 109.5 . .
C11 C13 H13A 109.5 . .
C11 C13 H13B 109.5 . .
H13A C13 H13B 109.5 . .
C11 C13 H13C 109.5 . .
H13A C13 H13C 109.5 . .
H13B C13 H13C 109.5 . .
C15 C14 C19 117.2(3) . .
C15 C14 P1 123.1(3) . .
C19 C14 P1 119.7(3) . .
C14 C15 C16 122.1(4) . .
C14 C15 H15 119.0 . .
C16 C15 H15 119.0 . .
C17 C16 C15 118.0(4) . .
C17 C16 H16 121.0 . .
C15 C16 H16 121.0 . .
C16 C17 C18 122.6(4) . .
C16 C17 H17 118.7 . .
C18 C17 H17 118.7 . .
C19 C18 C17 117.1(4) . .
C19 C18 C20 124.3(3) . .
C17 C18 C20 118.5(4) . .
C18 C19 C14 122.9(3) . .
C18 C19 O1 121.4(3) . .
C14 C19 O1 115.7(3) . .
C21 C20 C22 111.3(7) . .
C21 C20 C18 108.5(4) . 4_755
C22 C20 C18 110.0(4) . 4_755
C21 C20 C18 108.5(4) . .
C22 C20 C18 110.0(4) . .
C18 C20 C18 108.5(5) 4_755 .
C20 C21 H21A 109.5 . .
C20 C21 H21B 109.5 . .
H21A C21 H21B 109.5 . .
C20 C21 H21C 109.5 . .
H21A C21 H21C 109.5 . .
H21B C21 H21C 109.5 . .
C20 C22 H22A 109.5 . .
C20 C22 H22B 109.5 . .
H22A C22 H22B 109.5 . .
C20 C22 H22C 109.5 . .
H22A C22 H22C 109.5 . .
H22B C22 H22C 109.5 . .

loop_
_geom_bond_atom_site_label_1
_geom_bond_atom_site_label_2
_geom_bond_distance
_geom_bond_site_symmetry_2
Rh1 C1 1.983(6) .
Rh1 O1 2.221(4) .
Rh1 P1 2.2434(10) 4_755
Rh1 P1 2.2434(10) .
P1 C14 1.835(4) .
P1 C11 1.855(4) .
P1 C8 1.856(4) .
O1 C19 1.402(4) 4_755
O1 C19 1.402(4) .
C1 C2 1.409(8) .
C1 C6 1.415(9) .
C2 C3 1.398(9) .
C2 H2 0.9500 .
C3 C4 1.365(12) .
C3 H3 0.9500 .
C4 C5 1.392(11) .
C4 C7 1.502(10) .
C5 C6 1.409(9) .
C5 H5 0.9500 .
C6 H6 0.9500 .
C7 F1 1.250(7) .
C7 F1 1.250(7) 4_755
C7 F3 1.357(14) .
C7 F3 1.357(14) 4_755
C7 F2 1.372(14) 4_755
C7 F2 1.372(14) .
F1 F3 0.941(11) 4_755
F1 F2 1.096(11) 4_755
F2 F1 1.096(11) 4_755
F2 F2 1.436(19) 4_755
F3 F1 0.941(11) 4_755
F3 F3 1.77(2) 4_755
C8 C9 1.532(8) .
C8 C10 1.532(8) .
C8 H8 1.0000 .
C9 H9A 0.9800 .
C9 H9B 0.9800 .
C9 H9C 0.9800 .
C10 H10A 0.9800 .
C10 H10B 0.9800 .
C10 H10C 0.9800 .
C11 C13 1.536(7) .
C11 C12 1.540(7) .
C11 H11 1.0000 .
C12 H12A 0.9800 .
C12 H12B 0.9800 .
C12 H12C 0.9800 .
C13 H13A 0.9800 .
C13 H13B 0.9800 .
C13 H13C 0.9800 .
C14 C15 1.384(5) .
C14 C19 1.399(5) .
C15 C16 1.392(6) .
C15 H15 0.9500 .
C16 C17 1.383(6) .
C16 H16 0.9500 .
C17 C18 1.386(5) .
C17 H17 0.9500 .
C18 C19 1.386(5) .
C18 C20 1.538(5) .
C20 C21 1.522(10) .
C20 C22 1.529(12) .
C20 C18 1.538(5) 4_755
C21 H21A 0.9800 .
C21 H21B 0.9800 .
C21 H21C 0.9800 .
C22 H22A 0.9800 .
C22 H22B 0.9800 .
C22 H22C 0.9800 .
